data_7008957
loop_
_publ_author_name
'Xu, Zhiqiang'
'Thompson, Laurence K.'
'Matthews, Craig J.'
'Miller, David O.'
'Goeta, Andr\'es E.'
'Wilson, Claire'
'Howard, Judith A. K.'
'Ohba, Masaaki'
'\=Okawa, Hisashi'

_publ_section_title
;
 Dinuclear and tetranuclear copper(II) complexes with bridging (N--N)
 diazine ligands: variable magnetic exchange topologies&#x200A;&#x2020;
;
_journal_issue 1
_journal_name_full 'Journal of the Chemical Society, Dalton Transactions'
_journal_page_first 69
_journal_paper_doi 10.1039/a907390f
_journal_year 2000
_chemical_formula_sum 'C24 H32 Cu2 N16 O16.15'
_chemical_formula_weight 930.14
_chemical_name_systematic
; 

 ? 

;
_space_group_IT_number 14
_symmetry_cell_setting monoclinic
_symmetry_space_group_name_Hall '-P 2ybc'
_symmetry_space_group_name_H-M 'P 1 21/c 1'
_atom_sites_solution_hydrogens difmap
_atom_sites_solution_primary direct
_atom_sites_solution_secondary difmap
_audit_creation_method SHELXL-97
_cell_angle_alpha 90.00
_cell_angle_beta 101.167(4)
_cell_angle_gamma 90.00
_cell_formula_units_Z 4
_cell_length_a 11.3954(7)
_cell_length_b 14.062(1)
_cell_length_c 22.994(1)
_cell_measurement_reflns_used 511
_cell_measurement_temperature 150(2)
_cell_measurement_theta_max 25
_cell_measurement_theta_min 15
_cell_volume 3614.8(4)
_computing_cell_refinement 'SMART-NT V5.0 (Bruker, 1998)'
_computing_data_collection 'SMART-NT V5.0 (Bruker, 1998)'
_computing_data_reduction 'SAINT-NT V5.0 (Bruker, 1998)'
_computing_molecular_graphics 'SHELXTL V5.1 (Bruker, 1998)'
_computing_structure_refinement 'SHELXL-97 (Sheldrick, 1997)'
_computing_structure_solution 'SHELXS-97 (Sheldrick, 1990)'
_diffrn_ambient_temperature 150(2)
_diffrn_measured_fraction_theta_full 0.999
_diffrn_measured_fraction_theta_max 0.999
_diffrn_measurement_device_type 'Bruker SMART-CCD'
_diffrn_measurement_method /w
_diffrn_radiation_monochromator graphite
_diffrn_radiation_source 'fine-focus sealed tube'
_diffrn_radiation_type MoK\a
_diffrn_radiation_wavelength 0.71073
_diffrn_reflns_av_R_equivalents 0.0552
_diffrn_reflns_av_sigmaI/netI 0.0492
_diffrn_reflns_limit_h_max 13
_diffrn_reflns_limit_h_min -14
_diffrn_reflns_limit_k_max 18
_diffrn_reflns_limit_k_min -12
_diffrn_reflns_limit_l_max 29
_diffrn_reflns_limit_l_min -29
_diffrn_reflns_number 24639
_diffrn_reflns_theta_full 27.49
_diffrn_reflns_theta_max 27.49
_diffrn_reflns_theta_min 2.30
_diffrn_standards_decay_% 0
_exptl_absorpt_coefficient_mu 1.272
_exptl_absorpt_correction_T_max 0.9058
_exptl_absorpt_correction_T_min 0.6396
_exptl_absorpt_correction_type integration
_exptl_absorpt_process_details 'SHELXTL V5.1 (Bruker, 1998)'
_exptl_crystal_colour green
_exptl_crystal_density_diffrn 1.709
_exptl_crystal_density_method 'not measured'
_exptl_crystal_description plate
_exptl_crystal_F_000 1901
_exptl_crystal_size_max 0.38
_exptl_crystal_size_mid 0.2
_exptl_crystal_size_min 0.08
_refine_diff_density_max 0.813
_refine_diff_density_min -0.682
_refine_diff_density_rms 0.091
_refine_ls_extinction_method none
_refine_ls_goodness_of_fit_ref 1.157
_refine_ls_hydrogen_treatment refall
_refine_ls_matrix_type full
_refine_ls_number_parameters 640
_refine_ls_number_reflns 8282
_refine_ls_number_restraints 0
_refine_ls_restrained_S_all 1.157
_refine_ls_R_factor_all 0.0723
_refine_ls_R_factor_gt 0.0476
_refine_ls_shift/su_max 0.038
_refine_ls_shift/su_mean 0.001
_refine_ls_structure_factor_coef Fsqd
_refine_ls_weighting_details 'calc w=1/[\s^2^(Fo^2^)+(0.0084P)^2^+8.4993P] where P=(Fo^2^+2Fc^2^)/3'
_refine_ls_weighting_scheme calc
_refine_ls_wR_factor_gt 0.0871
_refine_ls_wR_factor_ref 0.0982
_reflns_number_gt 6489
_reflns_number_total 8282
_reflns_threshold_expression >2sigma(I)
_cod_data_source_file a907390f.txt
_cod_data_source_block x536a
_cod_depositor_comments
;
The following automatic conversions were performed:
'_symmetry_cell_setting' value 'Monoclinic' changed to 'monoclinic'
according to '/home/saulius/struct/CIF-dictionaries/cif_core.dic'
dictionary named 'cif_core.dic' version 2.4.1 from 2010-06-29.

Automatic conversion script
Id: cif_fix_enum 1527 2010-12-29 10:47:43Z saulius 
;
_cod_original_sg_symbol_H-M P2(1)/c
_cod_database_code 7008957

loop_
_symmetry_equiv_pos_as_xyz
'x, y, z'
'-x, y+1/2, -z+1/2'
'-x, -y, -z'
'x, -y-1/2, z-1/2'

loop_
_atom_site_label
_atom_site_type_symbol
_atom_site_fract_x
_atom_site_fract_y
_atom_site_fract_z
_atom_site_U_iso_or_equiv
_atom_site_adp_type
_atom_site_occupancy
_atom_site_symmetry_multiplicity
_atom_site_calc_flag
_atom_site_refinement_flags
_atom_site_disorder_assembly
_atom_site_disorder_group
Cu1 Cu -0.14521(3) -0.13584(3) -0.253632(16) 0.01679(9) Uani 1 1 d . . .
Cu2 Cu 0.00886(4) -0.28140(3) -0.116658(16) 0.01835(10) Uani 1 1 d . . .
O1 O -0.0653(2) -0.0635(2) -0.31197(11) 0.0242(5) Uani 1 1 d . . .
N1 N 0.1873(2) -0.2907(2) -0.10266(11) 0.0220(6) Uani 1 1 d . . .
H1A H -0.050(3) -0.012(3) -0.3016(17) 0.024(11) Uiso 1 1 d . . .
H1B H -0.009(4) -0.086(3) -0.3210(19) 0.036(13) Uiso 1 1 d . . .
C1 C 0.2551(4) -0.3608(3) -0.07415(16) 0.0299(8) Uani 1 1 d . . .
H1 H 0.215(3) -0.409(3) -0.0578(17) 0.031(10) Uiso 1 1 d . . .
O2 O -0.0084(3) -0.42118(18) -0.09391(11) 0.0301(6) Uani 1 1 d . . .
H2C H -0.078(6) -0.433(5) -0.082(3) 0.12(3) Uiso 1 1 d . . .
H2D H -0.0148 -0.4530 -0.1061 0.060 Uiso 1 1 d . . .
N2 N 0.1942(3) -0.0768(2) -0.18900(13) 0.0228(6) Uani 1 1 d . . .
H2B H 0.271(4) -0.071(3) -0.1916(16) 0.027(10) Uiso 1 1 d . . .
H2A H 0.153(3) -0.032(3) -0.1987(15) 0.018(10) Uiso 1 1 d . . .
C2 C 0.3776(4) -0.3641(3) -0.07103(16) 0.0322(8) Uani 1 1 d . . .
H2 H 0.416(4) -0.410(3) -0.0522(17) 0.036(11) Uiso 1 1 d . . .
N3 N 0.0479(2) -0.15455(18) -0.14823(11) 0.0167(5) Uani 1 1 d . . .
C3 C 0.4319(3) -0.2937(3) -0.09744(16) 0.0301(8) Uani 1 1 d . . .
H3 H 0.517(4) -0.295(3) -0.0947(17) 0.036(11) Uiso 1 1 d . . .
N4 N -0.0373(2) -0.09064(18) -0.18007(11) 0.0163(5) Uani 1 1 d . . .
C4 C 0.3625(3) -0.2205(3) -0.12688(15) 0.0256(7) Uani 1 1 d . . .
H4 H 0.396(3) -0.170(3) -0.1441(16) 0.028(10) Uiso 1 1 d . . .
N5 N -0.0398(3) -0.0123(2) -0.09036(12) 0.0223(6) Uani 1 1 d . . .
H5A H -0.071(4) 0.026(3) -0.0735(17) 0.028(11) Uiso 1 1 d . . .
H5B H 0.027(5) -0.043(4) -0.070(2) 0.063(15) Uiso 1 1 d . . .
C5 C 0.2413(3) -0.2207(2) -0.12857(13) 0.0181(6) Uani 1 1 d . . .
N6 N -0.2342(2) -0.00225(19) -0.23363(11) 0.0197(6) Uani 1 1 d . . .
C6 C 0.1569(3) -0.1457(2) -0.15739(13) 0.0173(6) Uani 1 1 d . . .
N7 N -0.0584(2) -0.2523(2) -0.03333(11) 0.0225(6) Uani 1 1 d . . .
C7 C -0.0797(3) -0.0268(2) -0.14795(13) 0.0161(6) Uani 1 1 d . . .
N8 N -0.3221(3) -0.1579(2) -0.12725(14) 0.0239(6) Uani 1 1 d . . .
H8B H -0.351(3) -0.154(3) -0.1624(18) 0.029(11) Uiso 1 1 d . . .
H8A H -0.354(4) -0.126(3) -0.1044(18) 0.032(11) Uiso 1 1 d . . .
C8 C -0.1808(3) 0.0327(2) -0.18020(13) 0.0169(6) Uani 1 1 d . . .
N9 N -0.1652(2) -0.25468(19) -0.14541(10) 0.0172(5) Uani 1 1 d . . .
C9 C -0.2158(3) 0.1172(2) -0.15792(15) 0.0235(7) Uani 1 1 d . . .
H9 H -0.181(3) 0.140(3) -0.1192(16) 0.025(10) Uiso 1 1 d . . .
N10 N -0.2084(2) -0.23691(18) -0.20684(10) 0.0166(5) Uani 1 1 d . . .
C10 C -0.3099(3) 0.1678(3) -0.19162(16) 0.0268(8) Uani 1 1 d . . .
H10 H 0.336(3) -0.225(3) 0.1768(15) 0.023(9) Uiso 1 1 d . . .
N11 N -0.3089(3) -0.3831(2) -0.21540(13) 0.0227(6) Uani 1 1 d . . .
H11A H -0.350(4) -0.425(3) -0.2374(17) 0.030(11) Uiso 1 1 d . . .
H11B H -0.290(4) -0.394(3) -0.180(2) 0.052(14) Uiso 1 1 d . . .
C11 C -0.3650(3) 0.1324(3) -0.24635(16) 0.0264(7) Uani 1 1 d . . .
H11 H -0.429(4) 0.165(3) -0.2686(17) 0.038(11) Uiso 1 1 d . . .
N12 N -0.2651(2) -0.19684(19) -0.31752(11) 0.0182(5) Uani 1 1 d . . .
C12 C -0.3244(3) 0.0470(2) -0.26530(15) 0.0232(7) Uani 1 1 d . . .
H12 H -0.359(3) 0.020(2) -0.2996(15) 0.020(9) Uiso 1 1 d . . .
C13 C -0.0038(3) -0.2625(3) 0.02349(15) 0.0278(8) Uani 1 1 d . . .
H13 H 0.075(4) -0.293(3) 0.0300(17) 0.032(11) Uiso 1 1 d . . .
C14 C -0.0529(3) -0.2284(3) 0.07032(15) 0.0280(8) Uani 1 1 d . . .
H14 H -0.017(3) -0.235(2) 0.1098(16) 0.020(9) Uiso 1 1 d . . .
C15 C -0.1599(3) -0.1814(3) 0.05778(15) 0.0263(8) Uani 1 1 d . . .
H15 H -0.200(3) -0.155(3) 0.0880(16) 0.028(10) Uiso 1 1 d . . .
C16 C -0.2202(3) -0.1739(3) -0.00096(14) 0.0249(7) Uani 1 1 d . . .
H16 H -0.295(3) -0.149(3) -0.0095(15) 0.023(10) Uiso 1 1 d . . .
C17 C -0.1662(3) -0.2107(2) -0.04498(13) 0.0185(6) Uani 1 1 d . . .
C18 C -0.2226(3) -0.2070(2) -0.10988(13) 0.0175(6) Uani 1 1 d . . .
C19 C -0.2739(3) -0.3032(2) -0.23722(13) 0.0173(6) Uani 1 1 d . . .
C20 C -0.3142(3) -0.2780(2) -0.30139(13) 0.0174(6) Uani 1 1 d . . .
C21 C -0.4010(3) -0.3271(2) -0.34031(14) 0.0212(7) Uani 1 1 d . . .
H21 H -0.432(3) -0.383(2) -0.3275(14) 0.016(8) Uiso 1 1 d . . .
C22 C -0.4420(3) -0.2894(3) -0.39652(15) 0.0302(8) Uani 1 1 d . . .
H22 H -0.505(4) -0.319(3) -0.4225(18) 0.044(12) Uiso 1 1 d . . .
C23 C -0.3948(3) -0.2057(3) -0.41259(15) 0.0281(8) Uani 1 1 d . . .
H23 H -0.420(4) -0.178(3) -0.4488(19) 0.047(13) Uiso 1 1 d . . .
C24 C -0.3036(3) -0.1617(3) -0.37218(14) 0.0230(7) Uani 1 1 d . . .
H24 H -0.266(3) -0.108(2) -0.3820(14) 0.016(9) Uiso 1 1 d . . .
N100 N 0.0113(2) 0.33871(19) 0.26221(11) 0.0203(6) Uani 1 1 d . . .
O101 O 0.0770(2) 0.38793(17) 0.30069(10) 0.0264(5) Uani 1 1 d . . .
O102 O -0.0156(2) 0.25559(16) 0.27275(10) 0.0255(5) Uani 1 1 d . . .
O103 O -0.0270(2) 0.37419(17) 0.21127(10) 0.0326(6) Uani 1 1 d . . .
N200 N 0.2652(4) -0.5445(3) 0.04075(19) 0.0559(11) Uani 1 1 d . . .
O201 O 0.1702(4) -0.4959(4) 0.0328(2) 0.1121(19) Uani 1 1 d . . .
O202 O 0.2913(5) -0.5850(3) 0.08775(15) 0.0871(15) Uani 1 1 d . . .
O203 O 0.3250(4) -0.5501(3) 0.00281(16) 0.0748(12) Uani 1 1 d . . .
O303 O 0.4362(2) -0.45648(17) 0.28500(11) 0.0281(5) Uani 1 1 d . . .
O302 O 0.5233(2) -0.33316(18) 0.25540(11) 0.0331(6) Uani 1 1 d . . .
N300 N 0.4520(2) -0.4002(2) 0.24400(12) 0.0233(6) Uani 1 1 d . . .
O301 O 0.3954(3) -0.4134(2) 0.19254(12) 0.0456(8) Uani 1 1 d . . .
N400 N -0.2472(3) 0.0772(3) 0.00263(14) 0.0406(9) Uani 1 1 d . . .
O401 O -0.3251(3) 0.0928(5) -0.04074(19) 0.134(3) Uani 1 1 d . . .
O402 O -0.2760(3) 0.0454(2) 0.04810(12) 0.0399(7) Uani 1 1 d . . .
O403 O -0.1408(2) 0.0912(2) -0.00098(11) 0.0350(6) Uani 1 1 d . . .
O1W O 0.4757(3) 0.0602(3) 0.05763(16) 0.0677(11) Uani 1 1 d . . .
H1WB H 0.5634 0.0568 0.0527 0.050 Uiso 1 1 d . . .
H1WA H 0.4449 -0.0016 0.0481 0.050 Uiso 1 1 d . . .
O2W O 0.1417(3) -0.3911(2) 0.14551(14) 0.0513(8) Uani 1 1 d . . .
H2WB H 0.2115 -0.3853 0.1742 0.050 Uiso 1 1 d . . .
H2WA H 0.1442 -0.4397 0.1614 0.050 Uiso 1 1 d . . .
O3W O 0.276(2) -0.334(2) 0.0782(11) 0.076(8) Uani 0.15 1 d P . .

loop_
_atom_site_aniso_label
_atom_site_aniso_U_11
_atom_site_aniso_U_22
_atom_site_aniso_U_33
_atom_site_aniso_U_23
_atom_site_aniso_U_13
_atom_site_aniso_U_12
Cu1 0.02085(19) 0.01581(19) 0.01312(17) 0.00000(14) 0.00185(14) -0.00188(16)
Cu2 0.0206(2) 0.0186(2) 0.01633(18) 0.00195(15) 0.00467(15) 0.00102(16)
O1 0.0330(15) 0.0167(13) 0.0243(12) -0.0006(10) 0.0085(11) -0.0029(11)
N1 0.0238(14) 0.0238(15) 0.0177(13) 0.0003(11) 0.0022(11) 0.0058(12)
C1 0.036(2) 0.0252(19) 0.0266(18) 0.0066(15) 0.0006(15) 0.0064(17)
O2 0.0425(16) 0.0215(13) 0.0288(13) -0.0011(10) 0.0132(12) -0.0027(12)
N2 0.0182(15) 0.0215(15) 0.0296(16) 0.0069(12) 0.0066(12) 0.0029(13)
C2 0.034(2) 0.027(2) 0.0309(19) 0.0071(16) -0.0032(16) 0.0133(17)
N3 0.0176(13) 0.0157(13) 0.0159(12) -0.0015(10) 0.0011(10) 0.0035(10)
C3 0.0227(18) 0.035(2) 0.0314(19) 0.0026(16) 0.0018(15) 0.0120(16)
N4 0.0161(13) 0.0171(13) 0.0154(12) 0.0006(10) 0.0024(10) 0.0011(10)
C4 0.0252(18) 0.0274(19) 0.0247(17) 0.0026(14) 0.0060(14) 0.0044(15)
N5 0.0226(15) 0.0254(16) 0.0183(14) -0.0053(12) 0.0025(12) 0.0041(13)
C5 0.0234(16) 0.0179(15) 0.0136(14) -0.0006(12) 0.0049(12) 0.0035(13)
N6 0.0187(13) 0.0198(14) 0.0198(13) 0.0017(11) 0.0018(11) 0.0010(11)
C6 0.0206(15) 0.0176(16) 0.0138(14) -0.0033(12) 0.0031(12) 0.0022(13)
N7 0.0248(15) 0.0265(15) 0.0162(13) 0.0024(11) 0.0043(11) 0.0015(12)
C7 0.0148(14) 0.0141(15) 0.0193(15) -0.0009(12) 0.0031(12) -0.0036(12)
N8 0.0238(15) 0.0326(17) 0.0153(14) -0.0012(12) 0.0035(12) 0.0067(13)
C8 0.0160(15) 0.0169(15) 0.0183(14) 0.0012(12) 0.0047(12) -0.0024(12)
N9 0.0192(13) 0.0223(14) 0.0101(11) 0.0018(10) 0.0027(10) -0.0015(11)
C9 0.0214(17) 0.0216(17) 0.0269(17) -0.0032(14) 0.0029(14) 0.0001(14)
N10 0.0195(13) 0.0192(14) 0.0106(12) 0.0006(10) 0.0018(10) -0.0022(11)
C10 0.0253(18) 0.0198(17) 0.037(2) -0.0030(15) 0.0090(15) 0.0041(14)
N11 0.0268(16) 0.0224(15) 0.0177(14) -0.0002(12) 0.0014(12) -0.0076(13)
C11 0.0205(17) 0.0268(18) 0.0326(18) 0.0067(15) 0.0068(14) 0.0061(15)
N12 0.0199(13) 0.0200(14) 0.0149(12) 0.0000(10) 0.0036(10) 0.0005(11)
C12 0.0216(17) 0.0241(18) 0.0228(17) 0.0023(14) 0.0017(14) -0.0004(14)
C13 0.0308(19) 0.033(2) 0.0185(16) 0.0034(14) 0.0022(14) 0.0024(16)
C14 0.036(2) 0.033(2) 0.0144(15) -0.0003(14) 0.0038(14) -0.0047(16)
C15 0.033(2) 0.0305(19) 0.0168(16) -0.0040(14) 0.0095(14) -0.0060(16)
C16 0.0266(19) 0.0310(19) 0.0181(16) -0.0003(14) 0.0068(14) -0.0023(15)
C17 0.0240(16) 0.0190(16) 0.0132(14) -0.0001(12) 0.0050(12) -0.0021(13)
C18 0.0196(15) 0.0168(15) 0.0162(14) 0.0019(12) 0.0035(12) -0.0041(13)
C19 0.0171(15) 0.0205(16) 0.0148(14) 0.0006(12) 0.0043(12) -0.0011(13)
C20 0.0165(15) 0.0203(16) 0.0158(14) -0.0022(12) 0.0039(12) 0.0023(12)
C21 0.0207(16) 0.0233(17) 0.0193(15) -0.0021(13) 0.0031(13) -0.0047(14)
C22 0.0247(18) 0.043(2) 0.0214(17) -0.0043(16) -0.0003(14) -0.0048(17)
C23 0.0276(19) 0.037(2) 0.0174(16) 0.0039(15) -0.0005(14) 0.0008(16)
C24 0.0258(18) 0.0249(18) 0.0190(16) 0.0037(13) 0.0059(13) 0.0009(14)
N100 0.0246(14) 0.0180(14) 0.0202(14) -0.0004(11) 0.0093(11) 0.0049(11)
O101 0.0297(13) 0.0221(13) 0.0255(12) -0.0047(10) 0.0008(10) -0.0007(10)
O102 0.0345(14) 0.0174(12) 0.0266(12) 0.0009(9) 0.0112(10) -0.0018(10)
O103 0.0545(17) 0.0228(13) 0.0180(11) 0.0027(10) 0.0004(11) 0.0099(12)
N200 0.078(3) 0.042(2) 0.061(3) 0.0116(19) 0.048(2) -0.003(2)
O201 0.093(3) 0.134(4) 0.131(4) 0.049(4) 0.076(3) 0.027(3)
O202 0.175(5) 0.058(2) 0.0357(19) 0.0067(17) 0.040(2) -0.026(3)
O203 0.112(3) 0.059(2) 0.070(2) 0.0292(19) 0.060(2) 0.036(2)
O303 0.0313(14) 0.0237(13) 0.0327(13) 0.0032(10) 0.0148(11) -0.0030(11)
O302 0.0313(14) 0.0290(14) 0.0360(14) 0.0066(11) -0.0008(11) -0.0132(12)
N300 0.0178(14) 0.0247(15) 0.0275(15) -0.0002(12) 0.0043(12) -0.0004(12)
O301 0.0538(19) 0.0466(18) 0.0290(14) -0.0015(13) -0.0105(13) -0.0120(15)
N400 0.0305(18) 0.061(2) 0.0275(17) 0.0027(16) -0.0003(14) 0.0159(17)
O401 0.033(2) 0.289(8) 0.073(3) 0.100(4) -0.0056(19) 0.017(3)
O402 0.0397(16) 0.0478(18) 0.0342(15) -0.0074(13) 0.0123(13) -0.0023(14)
O403 0.0257(14) 0.0510(17) 0.0286(13) -0.0032(12) 0.0061(11) 0.0069(13)
O1W 0.0449(19) 0.085(3) 0.075(2) -0.033(2) 0.0172(18) 0.0058(19)
O2W 0.0328(16) 0.067(2) 0.0506(18) -0.0019(16) -0.0019(14) -0.0079(15)
O3W 0.063(16) 0.10(2) 0.060(15) -0.020(14) 0.008(13) -0.020(15)

loop_
_atom_type_symbol
_atom_type_description
_atom_type_scat_dispersion_real
_atom_type_scat_dispersion_imag
_atom_type_scat_source
C C 0.0033 0.0016 'International Tables Vol C Tables 4.2.6.8 and 6.1.1.4'
H H 0.0000 0.0000 'International Tables Vol C Tables 4.2.6.8 and 6.1.1.4'
N N 0.0061 0.0033 'International Tables Vol C Tables 4.2.6.8 and 6.1.1.4'
O O 0.0106 0.0060 'International Tables Vol C Tables 4.2.6.8 and 6.1.1.4'
Cu Cu 0.3201 1.2651 'International Tables Vol C Tables 4.2.6.8 and 6.1.1.4'

loop_
_geom_angle_atom_site_label_1
_geom_angle_atom_site_label_2
_geom_angle_atom_site_label_3
_geom_angle
_geom_angle_site_symmetry_1
_geom_angle_site_symmetry_3
_geom_angle_publ_flag
N4 Cu1 N12 169.65(11) . . ?
N4 Cu1 N10 89.84(10) . . ?
N12 Cu1 N10 79.86(10) . . ?
N4 Cu1 O1 96.84(10) . . ?
N12 Cu1 O1 93.41(10) . . ?
N10 Cu1 O1 164.69(11) . . ?
N4 Cu1 N6 77.65(10) . . ?
N12 Cu1 N6 103.92(10) . . ?
N10 Cu1 N6 105.25(10) . . ?
O1 Cu1 N6 89.67(11) . . ?
N1 Cu2 N9 167.69(11) . . ?
N1 Cu2 N3 80.01(11) . . ?
N9 Cu2 N3 89.36(10) . . ?
N1 Cu2 O2 92.34(11) . . ?
N9 Cu2 O2 97.26(11) . . ?
N3 Cu2 O2 168.92(10) . . ?
N1 Cu2 N7 112.37(10) . . ?
N9 Cu2 N7 76.49(10) . . ?
N3 Cu2 N7 106.50(10) . . ?
O2 Cu2 N7 83.77(10) . . ?
Cu1 O1 H1A 112(3) . . ?
Cu1 O1 H1B 118(3) . . ?
H1A O1 H1B 109(4) . . ?
C1 N1 C5 118.7(3) . . ?
C1 N1 Cu2 126.7(3) . . ?
C5 N1 Cu2 114.5(2) . . ?
N1 C1 C2 121.9(4) . . ?
N1 C1 H1 117(2) . . ?
C2 C1 H1 121(2) . . ?
Cu2 O2 H2C 112(4) . . ?
Cu2 O2 H2D 133.6 . . ?
H2C O2 H2D 88.3 . . ?
C6 N2 H2B 122(2) . . ?
C6 N2 H2A 120(3) . . ?
H2B N2 H2A 116(4) . . ?
C3 C2 C1 119.3(3) . . ?
C3 C2 H2 123(3) . . ?
C1 C2 H2 118(3) . . ?
C6 N3 N4 115.7(3) . . ?
C6 N3 Cu2 115.3(2) . . ?
N4 N3 Cu2 124.87(19) . . ?
C2 C3 C4 119.2(3) . . ?
C2 C3 H3 119(2) . . ?
C4 C3 H3 121(2) . . ?
C7 N4 N3 115.6(2) . . ?
C7 N4 Cu1 117.5(2) . . ?
N3 N4 Cu1 118.96(18) . . ?
C5 C4 C3 119.0(3) . . ?
C5 C4 H4 119(2) . . ?
C3 C4 H4 122(2) . . ?
C7 N5 H5A 120(3) . . ?
C7 N5 H5B 121(3) . . ?
H5A N5 H5B 119(4) . . ?
N1 C5 C4 121.8(3) . . ?
N1 C5 C6 113.6(3) . . ?
C4 C5 C6 124.6(3) . . ?
C12 N6 C8 118.1(3) . . ?
C12 N6 Cu1 131.3(2) . . ?
C8 N6 Cu1 110.6(2) . . ?
N3 C6 N2 124.9(3) . . ?
N3 C6 C5 114.3(3) . . ?
N2 C6 C5 120.7(3) . . ?
C17 N7 C13 118.4(3) . . ?
C17 N7 Cu2 111.21(19) . . ?
C13 N7 Cu2 130.1(2) . . ?
N4 C7 N5 124.9(3) . . ?
N4 C7 C8 115.8(3) . . ?
N5 C7 C8 119.3(3) . . ?
C18 N8 H8B 119(3) . . ?
C18 N8 H8A 123(3) . . ?
H8B N8 H8A 117(4) . . ?
N6 C8 C9 122.5(3) . . ?
N6 C8 C7 114.4(3) . . ?
C9 C8 C7 123.1(3) . . ?
C18 N9 N10 114.0(2) . . ?
C18 N9 Cu2 117.9(2) . . ?
N10 N9 Cu2 119.34(18) . . ?
C8 C9 C10 118.7(3) . . ?
C8 C9 H9 122(2) . . ?
C10 C9 H9 119(2) . . ?
C19 N10 N9 117.1(2) . . ?
C19 N10 Cu1 116.6(2) . . ?
N9 N10 Cu1 124.56(19) . . ?
C11 C10 C9 119.2(3) . . ?
C19 N11 H11A 122(3) . . ?
C19 N11 H11B 120(3) . . ?
H11A N11 H11B 118(4) . . ?
C10 C11 C12 118.4(3) . . ?
C10 C11 H11 120(3) . . ?
C12 C11 H11 122(3) . . ?
C24 N12 C20 119.3(3) . . ?
C24 N12 Cu1 125.7(2) . . ?
C20 N12 Cu1 114.9(2) . . ?
N6 C12 C11 123.2(3) . . ?
N6 C12 H12 115(2) . . ?
C11 C12 H12 122(2) . . ?
N7 C13 C14 122.4(3) . . ?
N7 C13 H13 116(2) . . ?
C14 C13 H13 122(2) . . ?
C15 C14 C13 118.7(3) . . ?
C15 C14 H14 118(2) . . ?
C13 C14 H14 124(2) . . ?
C14 C15 C16 119.5(3) . . ?
C14 C15 H15 124(2) . . ?
C16 C15 H15 117(2) . . ?
C17 C16 C15 118.3(3) . . ?
C17 C16 H16 121(2) . . ?
C15 C16 H16 120(2) . . ?
N7 C17 C16 122.5(3) . . ?
N7 C17 C18 114.3(3) . . ?
C16 C17 C18 123.1(3) . . ?
N8 C18 N9 125.1(3) . . ?
N8 C18 C17 119.6(3) . . ?
N9 C18 C17 115.3(3) . . ?
N10 C19 N11 125.8(3) . . ?
N10 C19 C20 113.0(3) . . ?
N11 C19 C20 121.1(3) . . ?
N12 C20 C21 121.7(3) . . ?
N12 C20 C19 113.9(3) . . ?
C21 C20 C19 124.2(3) . . ?
C20 C21 C22 118.7(3) . . ?
C20 C21 H21 119(2) . . ?
C22 C21 H21 122(2) . . ?
C23 C22 C21 119.8(3) . . ?
C23 C22 H22 120(3) . . ?
C21 C22 H22 120(3) . . ?
C22 C23 C24 118.7(3) . . ?
C22 C23 H23 123(3) . . ?
C24 C23 H23 119(3) . . ?
N12 C24 C23 121.8(3) . . ?
N12 C24 H24 117(2) . . ?
C23 C24 H24 122(2) . . ?
O102 N100 O101 121.2(3) . . ?
O102 N100 O103 119.7(3) . . ?
O101 N100 O103 119.1(3) . . ?
O202 N200 O203 122.7(5) . . ?
O202 N200 O201 116.1(4) . . ?
O203 N200 O201 121.2(4) . . ?
O302 N300 O301 120.7(3) . . ?
O302 N300 O303 119.9(3) . . ?
O301 N300 O303 119.3(3) . . ?
O401 N400 O402 119.0(4) . . ?
O401 N400 O403 118.7(4) . . ?
O402 N400 O403 122.2(3) . . ?
H1WB O1W H1WA 104.8 . . ?
H2WB O2W H2WA 78.2 . . ?

loop_
_geom_bond_atom_site_label_1
_geom_bond_atom_site_label_2
_geom_bond_distance
_geom_bond_site_symmetry_2
_geom_bond_publ_flag
Cu1 Cu2 3.8794(5) . ?
Cu1 N4 1.993(2) . ?
Cu1 N12 1.996(3) . ?
Cu1 N10 1.999(3) . ?
Cu1 O1 2.033(3) . ?
Cu1 N6 2.225(3) . ?
Cu2 N1 2.001(3) . ?
Cu2 N9 2.001(3) . ?
Cu2 N3 2.008(3) . ?
Cu2 O2 2.053(3) . ?
Cu2 N7 2.235(3) . ?
Cu1 O102 2.588(2) 3 ?
Cu2 O103 2.579(2) 3 ?
O1 H1A 0.77(4) . ?
O1 H1B 0.78(4) . ?
N1 C1 1.342(4) . ?
N1 C5 1.358(4) . ?
C1 C2 1.386(5) . ?
C1 H1 0.94(4) . ?
O2 H2C 0.91(7) . ?
O2 H2D 0.5257 . ?
N2 C6 1.330(4) . ?
N2 H2B 0.90(4) . ?
N2 H2A 0.79(4) . ?
C2 C3 1.370(6) . ?
C2 H2 0.85(4) . ?
N3 C6 1.305(4) . ?
N3 N4 1.419(3) . ?
C3 C4 1.391(5) . ?
C3 H3 0.96(4) . ?
N4 C7 1.312(4) . ?
C4 C5 1.375(5) . ?
C4 H4 0.93(4) . ?
N5 C7 1.330(4) . ?
N5 H5A 0.79(4) . ?
N5 H5B 0.92(5) . ?
C5 C6 1.493(4) . ?
N6 C12 1.333(4) . ?
N6 C8 1.354(4) . ?
N7 C17 1.340(4) . ?
N7 C13 1.342(4) . ?
C7 C8 1.499(4) . ?
N8 C18 1.321(4) . ?
N8 H8B 0.81(4) . ?
N8 H8A 0.83(4) . ?
C8 C9 1.383(4) . ?
N9 C18 1.323(4) . ?
N9 N10 1.425(3) . ?
C9 C10 1.391(5) . ?
C9 H9 0.95(4) . ?
N10 C19 1.309(4) . ?
C10 C11 1.385(5) . ?
N11 C19 1.322(4) . ?
N11 H11A 0.85(4) . ?
N11 H11B 0.81(5) . ?
C11 C12 1.388(5) . ?
C11 H11 0.93(4) . ?
N12 C24 1.343(4) . ?
N12 C20 1.354(4) . ?
C12 H12 0.90(3) . ?
C13 C14 1.392(5) . ?
C13 H13 0.98(4) . ?
C14 C15 1.368(5) . ?
C14 H14 0.93(3) . ?
C15 C16 1.396(5) . ?
C15 H15 0.98(4) . ?
C16 C17 1.383(4) . ?
C16 H16 0.91(4) . ?
C17 C18 1.507(4) . ?
C19 C20 1.500(4) . ?
C20 C21 1.383(4) . ?
C21 C22 1.391(5) . ?
C21 H21 0.93(3) . ?
C22 C23 1.375(5) . ?
C22 H22 0.93(4) . ?
C23 C24 1.396(5) . ?
C23 H23 0.91(4) . ?
C24 H24 0.92(3) . ?
N100 O102 1.244(3) . ?
N100 O101 1.251(3) . ?
N100 O103 1.270(3) . ?
N200 O202 1.207(5) . ?
N200 O203 1.209(5) . ?
N200 O201 1.264(6) . ?
O303 N300 1.270(4) . ?
O302 N300 1.239(4) . ?
N300 O301 1.247(4) . ?
N400 O401 1.220(4) . ?
N400 O402 1.239(4) . ?
N400 O403 1.247(4) . ?
O1W H1WB 1.0286 . ?
O1W H1WA 0.9469 . ?
O2W H2WB 0.9335 . ?
O2W H2WA 0.7723 . ?

loop_
_geom_hbond_atom_site_label_D
_geom_hbond_atom_site_label_H
_geom_hbond_atom_site_label_A
_geom_hbond_distance_DH
_geom_hbond_distance_HA
_geom_hbond_distance_DA
_geom_hbond_angle_DHA
_geom_hbond_site_symmetry_A
O1 H1A O103 0.77(4) 1.97(4) 2.734(4) 170(4) 4_565
O1 H1B O2W 0.78(4) 2.04(5) 2.797(4) 164(4) 4
O2 H2C O201 0.91(7) 1.96(7) 2.781(5) 150(6) 3_545
N11 H11B O202 0.81(5) 2.15(5) 2.938(4) 164(5) 3_545
N2 H2B O303 0.90(4) 2.09(4) 2.969(4) 168(3) 4
N2 H2A O101 0.79(4) 2.20(4) 2.961(4) 161(3) 4_565
N5 H5A O403 0.79(4) 2.18(4) 2.930(4) 158(4) .
N5 H5B O403 0.92(5) 2.00(5) 2.864(4) 156(4) 3
N8 H8B O302 0.81(4) 2.15(4) 2.926(4) 160(4) 4_455
N8 H8A O1W 0.83(4) 2.12(4) 2.933(4) 166(4) 3
N11 H11A O303 0.85(4) 2.13(4) 2.976(4) 172(4) 3_545
O2W H2WB O301 0.93 2.09 2.901(4) 143.9 .
O1W H1WB O402 1.03 1.86 2.888(4) 176.2 1_655
O1W H1WA O401 0.95 1.86 2.732(7) 152.6 3

loop_
_geom_torsion_atom_site_label_1
_geom_torsion_atom_site_label_2
_geom_torsion_atom_site_label_3
_geom_torsion_atom_site_label_4
_geom_torsion
_geom_torsion_site_symmetry_1
_geom_torsion_site_symmetry_2
_geom_torsion_site_symmetry_3
_geom_torsion_site_symmetry_4
_geom_torsion_publ_flag
C18 N9 N10 C19 -104.7(3) . . . . ?
C6 N3 N4 C7 -111.9(3) . . . . ?
Cu1 N10 N9 Cu2 -55.8(3) . . . . ?
Cu1 N4 N3 Cu2 -56.4(3) . . . . ?
